data_2215497
loop_
_publ_author_name
'Li, Huan-Qiu'
'Shi, Lei'
'Xiao, Zhu-Ping'
'Zhu, Hai-Liang'

_publ_section_title
;
 7-Methoxy-3-(4-methoxyphenyl)-4-oxo-4<i>H</i>-chromen-5-yl acetate
;
_journal_coeditor_code HB2519
_journal_issue 10
_journal_name_full 'Acta Crystallographica Section E'
_journal_page_first o3953
_journal_page_last o3953
_journal_paper_doi 10.1107/S1600536807042353
_journal_volume 63
_journal_year 2007
_chemical_formula_iupac 'C19 H16 O6'
_chemical_formula_moiety 'C19 H16 O6'
_chemical_formula_sum 'C19 H16 O6'
_chemical_formula_weight 340.32
_chemical_name_systematic
;
7-Methoxy-3-(4-methoxyphenyl)-4-oxo-4H-chromen-5-yl acetate
;
_space_group_IT_number 14
_symmetry_cell_setting monoclinic
_symmetry_space_group_name_Hall '-P 2ybc'
_symmetry_space_group_name_H-M 'P 1 21/c 1'
_atom_sites_solution_hydrogens geom
_atom_sites_solution_primary direct
_atom_sites_solution_secondary difmap
_audit_creation_method SHELXL-97
_cell_angle_alpha 90.00
_cell_angle_beta 101.668(2)
_cell_angle_gamma 90.00
_cell_formula_units_Z 4
_cell_length_a 14.2159(16)
_cell_length_b 12.7207(15)
_cell_length_c 9.2200(11)
_cell_measurement_reflns_used 1520
_cell_measurement_temperature 293(2)
_cell_measurement_theta_max 26.58
_cell_measurement_theta_min 2.34
_cell_volume 1632.9(3)
_computing_cell_refinement 'SAINT (Bruker, 2001)'
_computing_data_collection 'SMART (Bruker, 2001)'
_computing_data_reduction 'SAINT (Bruker, 2001)'
_computing_molecular_graphics 'SHELXTL (Bruker, 2001)'
_computing_publication_material 'SHELXL97 (Sheldrick, 1997)'
_computing_structure_refinement 'SHELXL97 (Sheldrick, 1997)'
_computing_structure_solution 'SHELXS97 (Sheldrick, 1997)'
_diffrn_ambient_temperature 293(2)
_diffrn_measured_fraction_theta_full 0.994
_diffrn_measured_fraction_theta_max 0.994
_diffrn_measurement_device_type 'Bruker SMART CCD'
_diffrn_measurement_method \w
_diffrn_radiation_monochromator graphite
_diffrn_radiation_source 'fine-focus sealed tube'
_diffrn_radiation_type MoK\a
_diffrn_radiation_wavelength 0.71073
_diffrn_reflns_av_R_equivalents 0.0748
_diffrn_reflns_av_sigmaI/netI 0.0680
_diffrn_reflns_limit_h_max 18
_diffrn_reflns_limit_h_min -15
_diffrn_reflns_limit_k_max 16
_diffrn_reflns_limit_k_min -16
_diffrn_reflns_limit_l_max 11
_diffrn_reflns_limit_l_min -11
_diffrn_reflns_number 11970
_diffrn_reflns_theta_full 27.50
_diffrn_reflns_theta_max 27.50
_diffrn_reflns_theta_min 2.17
_diffrn_standards_decay_% 0
_diffrn_standards_interval_count 0
_diffrn_standards_interval_time 0
_diffrn_standards_number 0
_exptl_absorpt_coefficient_mu 0.104
_exptl_absorpt_correction_T_max 0.986
_exptl_absorpt_correction_T_min 0.970
_exptl_absorpt_correction_type multi-scan
_exptl_absorpt_process_details '(SADABS; Bruker, 2001)'
_exptl_crystal_colour colourless
_exptl_crystal_density_diffrn 1.384
_exptl_crystal_density_method 'not measured'
_exptl_crystal_description Block
_exptl_crystal_F_000 712
_exptl_crystal_size_max 0.30
_exptl_crystal_size_mid 0.20
_exptl_crystal_size_min 0.14
_refine_diff_density_max 0.306
_refine_diff_density_min -0.185
_refine_ls_extinction_method none
_refine_ls_goodness_of_fit_ref 1.026
_refine_ls_hydrogen_treatment constr
_refine_ls_matrix_type full
_refine_ls_number_parameters 229
_refine_ls_number_reflns 3720
_refine_ls_number_restraints 0
_refine_ls_restrained_S_all 1.026
_refine_ls_R_factor_all 0.1088
_refine_ls_R_factor_gt 0.0643
_refine_ls_shift/su_max 0.000
_refine_ls_shift/su_mean 0.000
_refine_ls_structure_factor_coef Fsqd
_refine_ls_weighting_details 'calc w=1/[\s^2^(Fo^2^)+(0.0811P)^2^] where P=(Fo^2^+2Fc^2^)/3'
_refine_ls_weighting_scheme calc
_refine_ls_wR_factor_gt 0.1609
_refine_ls_wR_factor_ref 0.1795
_reflns_number_gt 2142
_reflns_number_total 3720
_reflns_threshold_expression I>2\s(I)
_cod_data_source_file hb2519.cif
_cod_data_source_block I
_cod_original_sg_symbol_H-M 'P 21/c'
_cod_database_code 2215497
_cod_database_fobs_code 2215497

loop_
_symmetry_equiv_pos_as_xyz
'x, y, z'
'-x, y+1/2, -z+1/2'
'-x, -y, -z'
'x, -y-1/2, z-1/2'

loop_
_atom_site_type_symbol
_atom_site_label
_atom_site_fract_x
_atom_site_fract_y
_atom_site_fract_z
_atom_site_U_iso_or_equiv
_atom_site_adp_type
_atom_site_calc_flag
_atom_site_refinement_flags
_atom_site_occupancy
O O1 0.46623(14) 0.37820(16) 0.9119(2) 0.0650(6) Uani d . 1
O O2 0.30929(12) 0.56268(14) 0.2772(2) 0.0565(5) Uani d . 1
O O3 0.10811(12) 0.33410(13) 0.15629(19) 0.0507(5) Uani d . 1
O O4 0.00398(13) 0.47929(15) -0.32341(19) 0.0602(5) Uani d . 1
O O5 0.25889(13) 0.64147(14) -0.00261(19) 0.0552(5) Uani d . 1
O O6 0.17240(16) 0.73789(15) 0.1245(2) 0.0708(6) Uani d . 1
C C1 0.40595(19) 0.38621(19) 0.7774(3) 0.0489(7) Uani d . 1
C C2 0.44923(19) 0.3960(2) 0.6551(3) 0.0535(7) Uani d . 1
H H2 0.5159 0.3969 0.6689 0.064 Uiso calc R 1
C C3 0.39525(17) 0.4043(2) 0.5159(3) 0.0498(7) Uani d . 1
H H3 0.4257 0.4115 0.4362 0.060 Uiso calc R 1
C C4 0.29485(17) 0.40231(18) 0.4904(3) 0.0431(6) Uani d . 1
C C5 0.25296(19) 0.3930(2) 0.6119(3) 0.0500(7) Uani d . 1
H H5 0.1863 0.3914 0.5976 0.060 Uiso calc R 1
C C6 0.30669(19) 0.3859(2) 0.7548(3) 0.0529(7) Uani d . 1
H H6 0.2763 0.3810 0.8349 0.063 Uiso calc R 1
C C7 0.23594(17) 0.40769(19) 0.3372(3) 0.0432(6) Uani d . 1
C C8 0.25006(16) 0.49320(18) 0.2385(3) 0.0417(6) Uani d . 1
C C9 0.18639(16) 0.49020(18) 0.0908(3) 0.0403(6) Uani d . 1
C C10 0.18742(17) 0.56427(18) -0.0231(3) 0.0441(6) Uani d . 1
C C11 0.12689(18) 0.5588(2) -0.1573(3) 0.0483(6) Uani d . 1
H H11 0.1296 0.6096 -0.2289 0.058 Uiso calc R 1
C C12 0.06065(17) 0.4767(2) -0.1873(3) 0.0462(6) Uani d . 1
C C13 0.05577(17) 0.40139(19) -0.0815(3) 0.0448(6) Uani d . 1
H H13 0.0121 0.3462 -0.1008 0.054 Uiso calc R 1
C C14 0.11834(17) 0.41057(18) 0.0554(3) 0.0412(6) Uani d . 1
C C15 0.16718(18) 0.3364(2) 0.2905(3) 0.0496(7) Uani d . 1
H H15 0.1595 0.2835 0.3568 0.060 Uiso calc R 1
C C16 0.4267(2) 0.3860(3) 1.0399(3) 0.0706(9) Uani d . 1
H H16A 0.3935 0.4518 1.0391 0.106 Uiso calc R 1
H H16B 0.4772 0.3823 1.1263 0.106 Uiso calc R 1
H H16C 0.3824 0.3292 1.0416 0.106 Uiso calc R 1
C C17 -0.0563(2) 0.3907(2) -0.3728(3) 0.0623(8) Uani d . 1
H H17A -0.0173 0.3291 -0.3727 0.094 Uiso calc R 1
H H17B -0.0918 0.4036 -0.4714 0.094 Uiso calc R 1
H H17C -0.1002 0.3802 -0.3075 0.094 Uiso calc R 1
C C18 0.2461(2) 0.7245(2) 0.0823(3) 0.0543(7) Uani d . 1
C C19 0.3320(2) 0.7942(2) 0.1069(4) 0.0750(10) Uani d . 1
H H19A 0.3287 0.8400 0.0233 0.113 Uiso calc R 1
H H19B 0.3891 0.7520 0.1186 0.113 Uiso calc R 1
H H19C 0.3337 0.8354 0.1946 0.113 Uiso calc R 1

loop_
_atom_site_aniso_label
_atom_site_aniso_U_11
_atom_site_aniso_U_22
_atom_site_aniso_U_33
_atom_site_aniso_U_12
_atom_site_aniso_U_13
_atom_site_aniso_U_23
O1 0.0571(12) 0.0754(14) 0.0582(12) 0.0086(10) 0.0014(10) 0.0018(10)
O2 0.0502(11) 0.0498(11) 0.0642(12) -0.0153(9) -0.0011(9) 0.0073(9)
O3 0.0487(11) 0.0431(10) 0.0573(11) -0.0097(8) 0.0033(9) 0.0003(8)
O4 0.0613(12) 0.0660(12) 0.0482(10) -0.0073(10) -0.0010(9) -0.0054(9)
O5 0.0584(12) 0.0506(11) 0.0569(11) -0.0114(9) 0.0121(9) 0.0011(9)
O6 0.0667(14) 0.0524(12) 0.0938(16) 0.0037(10) 0.0178(12) -0.0104(10)
C1 0.0451(15) 0.0412(14) 0.0562(16) 0.0037(12) 0.0007(13) 0.0012(12)
C2 0.0360(14) 0.0598(17) 0.0639(18) 0.0006(12) 0.0082(13) 0.0043(14)
C3 0.0389(15) 0.0543(16) 0.0579(16) 0.0031(12) 0.0137(13) 0.0056(13)
C4 0.0407(14) 0.0363(13) 0.0526(15) 0.0006(10) 0.0099(12) 0.0036(11)
C5 0.0354(14) 0.0516(16) 0.0620(17) 0.0008(12) 0.0073(12) 0.0033(13)
C6 0.0469(16) 0.0551(16) 0.0584(17) -0.0008(13) 0.0148(13) 0.0046(13)
C7 0.0359(13) 0.0419(14) 0.0522(15) 0.0026(11) 0.0097(11) 0.0023(11)
C8 0.0343(13) 0.0368(13) 0.0548(15) 0.0012(11) 0.0110(11) -0.0019(11)
C9 0.0340(13) 0.0369(13) 0.0502(14) 0.0026(10) 0.0089(11) -0.0042(11)
C10 0.0422(14) 0.0389(13) 0.0530(15) -0.0046(11) 0.0139(12) -0.0026(11)
C11 0.0502(15) 0.0496(15) 0.0453(14) -0.0018(12) 0.0097(12) 0.0015(12)
C12 0.0443(14) 0.0480(15) 0.0459(15) 0.0064(12) 0.0084(12) -0.0095(12)
C13 0.0385(14) 0.0396(13) 0.0557(15) 0.0005(11) 0.0084(12) -0.0107(12)
C14 0.0404(14) 0.0334(12) 0.0510(14) 0.0029(10) 0.0121(11) 0.0004(11)
C15 0.0462(16) 0.0431(14) 0.0573(16) -0.0011(12) 0.0054(13) 0.0084(12)
C16 0.080(2) 0.077(2) 0.0516(17) 0.0027(17) 0.0051(16) 0.0032(15)
C17 0.0552(18) 0.0654(19) 0.0611(17) -0.0015(14) -0.0009(14) -0.0127(14)
C18 0.0589(19) 0.0414(15) 0.0598(17) 0.0042(14) 0.0053(15) 0.0091(13)
C19 0.071(2) 0.0523(17) 0.093(2) -0.0193(16) -0.0043(18) 0.0041(16)

loop_
_atom_type_symbol
_atom_type_description
_atom_type_scat_dispersion_real
_atom_type_scat_dispersion_imag
_atom_type_scat_source
C C 0.0033 0.0016 'International Tables Vol C Tables 4.2.6.8 and 6.1.1.4'
H H 0.0000 0.0000 'International Tables Vol C Tables 4.2.6.8 and 6.1.1.4'
O O 0.0106 0.0060 'International Tables Vol C Tables 4.2.6.8 and 6.1.1.4'

loop_
_geom_angle_atom_site_label_1
_geom_angle_atom_site_label_2
_geom_angle_atom_site_label_3
_geom_angle
C1 O1 C16 118.3(2)
C15 O3 C14 118.33(19)
C12 O4 C17 118.9(2)
C18 O5 C10 116.7(2)
O1 C1 C6 124.9(3)
O1 C1 C2 116.4(2)
C6 C1 C2 118.8(2)
C3 C2 C1 120.9(2)
C3 C2 H2 119.6
C1 C2 H2 119.6
C2 C3 C4 121.3(3)
C2 C3 H3 119.4
C4 C3 H3 119.4
C5 C4 C3 117.4(2)
C5 C4 C7 121.5(2)
C3 C4 C7 121.1(2)
C4 C5 C6 122.2(2)
C4 C5 H5 118.9
C6 C5 H5 118.9
C1 C6 C5 119.5(3)
C1 C6 H6 120.3
C5 C6 H6 120.3
C15 C7 C8 119.2(2)
C15 C7 C4 120.5(2)
C8 C7 C4 120.3(2)
O2 C8 C7 122.0(2)
O2 C8 C9 123.1(2)
C7 C8 C9 114.9(2)
C14 C9 C10 115.0(2)
C14 C9 C8 120.2(2)
C10 C9 C8 124.9(2)
C11 C10 O5 117.9(2)
C11 C10 C9 122.9(2)
O5 C10 C9 119.0(2)
C10 C11 C12 119.8(2)
C10 C11 H11 120.1
C12 C11 H11 120.1
O4 C12 C13 124.7(2)
O4 C12 C11 114.8(2)
C13 C12 C11 120.5(2)
C12 C13 C14 117.9(2)
C12 C13 H13 121.0
C14 C13 H13 121.0
O3 C14 C9 121.3(2)
O3 C14 C13 114.7(2)
C9 C14 C13 124.0(2)
C7 C15 O3 126.1(2)
C7 C15 H15 117.0
O3 C15 H15 117.0
O1 C16 H16A 109.5
O1 C16 H16B 109.5
H16A C16 H16B 109.5
O1 C16 H16C 109.5
H16A C16 H16C 109.5
H16B C16 H16C 109.5
O4 C17 H17A 109.5
O4 C17 H17B 109.5
H17A C17 H17B 109.5
O4 C17 H17C 109.5
H17A C17 H17C 109.5
H17B C17 H17C 109.5
O6 C18 O5 121.8(3)
O6 C18 C19 127.5(3)
O5 C18 C19 110.6(3)
C18 C19 H19A 109.5
C18 C19 H19B 109.5
H19A C19 H19B 109.5
C18 C19 H19C 109.5
H19A C19 H19C 109.5
H19B C19 H19C 109.5

loop_
_geom_bond_atom_site_label_1
_geom_bond_atom_site_label_2
_geom_bond_distance
O1 C1 1.361(3)
O1 C16 1.410(3)
O2 C8 1.223(3)
O3 C15 1.348(3)
O3 C14 1.374(3)
O4 C12 1.348(3)
O4 C17 1.433(3)
O5 C18 1.349(3)
O5 C10 1.398(3)
O6 C18 1.201(3)
C1 C6 1.384(4)
C1 C2 1.395(4)
C2 C3 1.359(3)
C2 H2 0.9300
C3 C4 1.399(3)
C3 H3 0.9300
C4 C5 1.376(4)
C4 C7 1.491(3)
C5 C6 1.386(3)
C5 H5 0.9300
C6 H6 0.9300
C7 C15 1.339(3)
C7 C8 1.458(3)
C8 C9 1.475(3)
C9 C14 1.393(3)
C9 C10 1.413(3)
C10 C11 1.359(3)
C11 C12 1.396(3)
C11 H11 0.9300
C12 C13 1.380(4)
C13 C14 1.394(3)
C13 H13 0.9300
C15 H15 0.9300
C16 H16A 0.9600
C16 H16B 0.9600
C16 H16C 0.9600
C17 H17A 0.9600
C17 H17B 0.9600
C17 H17C 0.9600
C18 C19 1.489(4)
C19 H19A 0.9600
C19 H19B 0.9600
C19 H19C 0.9600

loop_
_geom_torsion_atom_site_label_1
_geom_torsion_atom_site_label_2
_geom_torsion_atom_site_label_3
_geom_torsion_atom_site_label_4
_geom_torsion
C16 O1 C1 C6 -10.1(4)
C16 O1 C1 C2 169.5(2)
O1 C1 C2 C3 179.9(2)
C6 C1 C2 C3 -0.5(4)
C1 C2 C3 C4 -0.6(4)
C2 C3 C4 C5 0.8(4)
C2 C3 C4 C7 -177.8(2)
C3 C4 C5 C6 0.1(4)
C7 C4 C5 C6 178.8(2)
O1 C1 C6 C5 -179.0(2)
C2 C1 C6 C5 1.4(4)
C4 C5 C6 C1 -1.2(4)
C5 C4 C7 C15 -50.3(3)
C3 C4 C7 C15 128.4(3)
C5 C4 C7 C8 127.3(3)
C3 C4 C7 C8 -54.1(3)
C15 C7 C8 O2 177.2(2)
C4 C7 C8 O2 -0.4(4)
C15 C7 C8 C9 -1.6(3)
C4 C7 C8 C9 -179.2(2)
O2 C8 C9 C14 -177.9(2)
C7 C8 C9 C14 0.9(3)
O2 C8 C9 C10 1.5(4)
C7 C8 C9 C10 -179.7(2)
C18 O5 C10 C11 106.5(3)
C18 O5 C10 C9 -79.0(3)
C14 C9 C10 C11 0.0(3)
C8 C9 C10 C11 -179.5(2)
C14 C9 C10 O5 -174.3(2)
C8 C9 C10 O5 6.2(3)
O5 C10 C11 C12 173.8(2)
C9 C10 C11 C12 -0.6(4)
C17 O4 C12 C13 -9.8(3)
C17 O4 C12 C11 170.9(2)
C10 C11 C12 O4 179.7(2)
C10 C11 C12 C13 0.4(4)
O4 C12 C13 C14 -178.9(2)
C11 C12 C13 C14 0.4(3)
C15 O3 C14 C9 -1.4(3)
C15 O3 C14 C13 178.8(2)
C10 C9 C14 O3 -178.9(2)
C8 C9 C14 O3 0.6(3)
C10 C9 C14 C13 0.9(3)
C8 C9 C14 C13 -179.6(2)
C12 C13 C14 O3 178.7(2)
C12 C13 C14 C9 -1.1(3)
C8 C7 C15 O3 1.0(4)
C4 C7 C15 O3 178.5(2)
C14 O3 C15 C7 0.6(4)
C10 O5 C18 O6 -8.3(4)
C10 O5 C18 C19 174.2(2)

loop_
_cod_related_entry_id
_cod_related_entry_database
_cod_related_entry_code
1 ChemSpider 21123369
